data_2107223
loop_
_publ_author_name
'Carre, D.'

_publ_section_title
;
 Structure cristalline du sulfure d'indium et de terbium Tb3 In5 S12
;
_journal_name_full 'Acta Crystallographica B (24,1968-38,1982)'
_journal_page_first 1163
_journal_page_last 1166
_journal_volume 33
_journal_year 1977
_chemical_formula_sum 'In5 S12 Tb3'
_chemical_name_systematic 'In5 Tb3 S12'
_space_group_IT_number 11
_symmetry_space_group_name_Hall '-P 2yb'
_symmetry_space_group_name_H-M 'P 1 21/m 1'
_cell_angle_alpha 90
_cell_angle_beta 96.36
_cell_angle_gamma 90
_cell_formula_units_Z 2
_cell_length_a 21.259
_cell_length_b 3.897
_cell_length_c 10.998
_cell_volume 905.536
_citation_journal_id_ASTM ACBCAR
_cod_data_source_file Carre_ACBCAR_1977_256.cif
_cod_data_source_block In5S12Tb3
_cod_original_cell_volume 905.5363
_cod_database_code 2107223

loop_
_symmetry_equiv_pos_as_xyz
x,y,z
-x,y+1/2,-z
-x,-y,-z
x,-y-1/2,z

loop_
_atom_site_label
_atom_site_type_symbol
_atom_site_fract_x
_atom_site_fract_y
_atom_site_fract_z
_atom_site_occupancy
_atom_site_U_iso_or_equiv
S9 S 0.6139 0.25 0.7221 1 0.0
S8 S 0.791 0.25 0.8382 1 0.0
Tb1 Tb 0.2842 0.25 0.2837 1 0.0
In4 In 0.8288 0.25 0.4602 1 0.0
Tb3 Tb 0.589 0.25 0.9707 1 0.0
S5 S 0.445 0.25 0.5773 1 0.0
S1 S 0.3146 0.25 0.0343 1 0.0
Tb2 Tb 0.7664 0.25 0.088 1 0.0
In2 In 0.0583 0.25 0.7576 1 0.0
S2 S 0.2149 0.25 0.7072 1 0.0
S12 S 0.9642 0.25 0.8676 1 0.0
S11 S 0.1395 0.25 0.9379 1 0.0
S3 S 0.7118 0.25 0.5165 1 0.0
S4 S 0.6515 0.25 0.2023 1 0.0
In3 In 0.3313 0.25 0.6476 1 0.0
S6 S 0.1534 0.25 0.3908 1 0.0
In1 In 0.1118 0.25 0.1616 1 0.0
In5 In 0.4738 0.25 0.3467 1 0.0
S10 S 0.9403 0.25 0.3787 1 0.0
S7 S 0.4919 0.25 0.1232 1 0.0
